data_2225891
loop_
_publ_author_name
'Zhu, Lei'
'Wang, Dabin'
'Xu, Hongyan'

_publ_section_title
;
 Tetraaquabis[4-(imidazol-1-yl-\k<i>N</i>^3^)benzoato]manganese(II)
;
_journal_coeditor_code HY2292
_journal_issue 5
_journal_name_full 'Acta Crystallographica Section E'
_journal_page_first m513
_journal_paper_doi 10.1107/S1600536810012638
_journal_volume 66
_journal_year 2010
_chemical_formula_iupac '[Mn (C10 H7 N2 O2)2 (H2 O)4]'
_chemical_formula_moiety 'C20 H22 Mn N4 O8'
_chemical_formula_sum 'C20 H22 Mn N4 O8'
_chemical_formula_weight 501.36
_chemical_name_systematic
;
Tetraaquabis[4-(imidazol-1-yl-\k<i>N</i>^3^)benzoato]manganese(II)
;
_space_group_IT_number 14
_symmetry_cell_setting monoclinic
_symmetry_space_group_name_Hall '-P 2ybc'
_symmetry_space_group_name_H-M 'P 1 21/c 1'
_atom_sites_solution_hydrogens geom
_atom_sites_solution_primary direct
_atom_sites_solution_secondary difmap
_audit_creation_method SHELXL-97
_cell_angle_alpha 90.00
_cell_angle_beta 96.91(2)
_cell_angle_gamma 90.00
_cell_formula_units_Z 2
_cell_length_a 12.278(12)
_cell_length_b 11.026(11)
_cell_length_c 7.978(7)
_cell_measurement_reflns_used 3126
_cell_measurement_temperature 293(2)
_cell_measurement_theta_max 27.47
_cell_measurement_theta_min 3.34
_cell_volume 1072.2(18)
_computing_cell_refinement 'SAINT (Bruker, 2007)'
_computing_data_collection 'SMART (Bruker, 2007)'
_computing_data_reduction 'SAINT (Bruker, 2007)'
_computing_molecular_graphics 'SHELXTL (Sheldrick, 2008)'
_computing_publication_material 'SHELXTL (Sheldrick, 2008)'
_computing_structure_refinement 'SHELXL97 (Sheldrick, 2008)'
_computing_structure_solution 'SHELXS97 (Sheldrick, 2008)'
_diffrn_ambient_temperature 293(2)
_diffrn_measured_fraction_theta_full 0.994
_diffrn_measured_fraction_theta_max 0.994
_diffrn_measurement_device_type 'Bruker SMART APEX CCD'
_diffrn_measurement_method '\f and \w scans'
_diffrn_radiation_monochromator graphite
_diffrn_radiation_source 'fine-focus sealed tube'
_diffrn_radiation_type MoK\a
_diffrn_radiation_wavelength 0.71073
_diffrn_reflns_av_R_equivalents 0.0230
_diffrn_reflns_av_sigmaI/netI 0.0206
_diffrn_reflns_limit_h_max 15
_diffrn_reflns_limit_h_min -15
_diffrn_reflns_limit_k_max 13
_diffrn_reflns_limit_k_min -14
_diffrn_reflns_limit_l_max 10
_diffrn_reflns_limit_l_min -10
_diffrn_reflns_number 7972
_diffrn_reflns_theta_full 27.47
_diffrn_reflns_theta_max 27.47
_diffrn_reflns_theta_min 2.49
_exptl_absorpt_coefficient_mu 0.672
_exptl_absorpt_correction_T_max 1.000
_exptl_absorpt_correction_T_min 0.536
_exptl_absorpt_correction_type multi-scan
_exptl_absorpt_process_details '(SADABS; Sheldrick, 1996)'
_exptl_crystal_colour yellow
_exptl_crystal_density_diffrn 1.553
_exptl_crystal_density_method 'not measured'
_exptl_crystal_description prism
_exptl_crystal_F_000 518
_exptl_crystal_size_max 0.28
_exptl_crystal_size_mid 0.14
_exptl_crystal_size_min 0.10
_refine_diff_density_max 0.356
_refine_diff_density_min -0.229
_refine_ls_extinction_method none
_refine_ls_goodness_of_fit_ref 0.913
_refine_ls_hydrogen_treatment refall
_refine_ls_matrix_type full
_refine_ls_number_parameters 195
_refine_ls_number_reflns 2444
_refine_ls_number_restraints 0
_refine_ls_restrained_S_all 0.913
_refine_ls_R_factor_all 0.0370
_refine_ls_R_factor_gt 0.032
_refine_ls_shift/su_max 0.000
_refine_ls_shift/su_mean 0.000
_refine_ls_structure_factor_coef Fsqd
_refine_ls_weighting_details 'calc w=1/[\s^2^(Fo^2^)+(0.1P)^2^] where P=(Fo^2^+2Fc^2^)/3'
_refine_ls_weighting_scheme calc
_refine_ls_wR_factor_gt 0.1070
_refine_ls_wR_factor_ref 0.1126
_reflns_number_gt 2131
_reflns_number_total 2444
_reflns_threshold_expression I>2\s(I)
_cod_data_source_file hy2292.cif
_cod_data_source_block I
_cod_depositor_comments
;
The following automatic conversions were performed:
'_symmetry_cell_setting' value 'Monoclinic' changed to 'monoclinic'
according to '/home/saulius/struct/CIF-dictionaries/cif_core.dic'
dictionary named 'cif_core.dic' version 2.4.1 from
2010-06-29.

'_exptl_absorpt_correction_type' value 'Multi-scan' changed
to 'multi-scan' according to
'/home/saulius/struct/CIF-dictionaries/cif_core.dic' dictionary named
'cif_core.dic' version 2.4.1 from 2010-06-29.

Automatic conversion script
Id: cif_fix_enum 1527 2010-12-29 10:47:43Z saulius 
;
_cod_original_sg_symbol_H-M 'P 21/c'
_cod_database_code 2225891
_cod_database_fobs_code 2225891

loop_
_symmetry_equiv_pos_as_xyz
'x, y, z'
'-x, y+1/2, -z+1/2'
'-x, -y, -z'
'x, -y-1/2, z-1/2'

loop_
_atom_site_type_symbol
_atom_site_label
_atom_site_fract_x
_atom_site_fract_y
_atom_site_fract_z
_atom_site_U_iso_or_equiv
_atom_site_adp_type
_atom_site_calc_flag
_atom_site_refinement_flags
_atom_site_occupancy
_atom_site_disorder_assembly
_atom_site_disorder_group
Mn Mn1 0.0000 0.0000 0.0000 0.02675(15) Uani d S 1 . .
O O1 -0.85062(8) 0.13841(11) -0.33828(13) 0.0376(3) Uani d . 1 . .
O O2 -0.77609(10) 0.03929(15) -0.53834(16) 0.0491(3) Uani d . 1 . .
O O3 0.02777(12) 0.01354(13) 0.27549(16) 0.0452(3) Uani d . 1 . .
O O4 -0.07938(14) -0.17041(13) 0.03407(19) 0.0636(5) Uani d . 1 . .
N N1 -0.16150(10) 0.09039(13) 0.01711(16) 0.0364(3) Uani d . 1 . .
N N2 -0.33890(9) 0.12493(11) -0.04316(14) 0.0289(3) Uani d . 1 . .
C C1 -0.25122(12) 0.06006(16) -0.0792(2) 0.0383(4) Uani d . 1 . .
C C2 -0.19202(15) 0.17902(19) 0.1215(3) 0.0523(5) Uani d . 1 . .
C C3 -0.30063(15) 0.20096(19) 0.0867(3) 0.0550(5) Uani d . 1 . .
C C4 -0.44787(10) 0.11462(12) -0.12551(16) 0.0259(3) Uani d . 1 . .
C C5 -0.52854(12) 0.19507(14) -0.08855(19) 0.0325(3) Uani d . 1 . .
C C6 -0.63403(12) 0.18533(14) -0.1733(2) 0.0332(3) Uani d . 1 . .
C C7 -0.65917(11) 0.09772(13) -0.29617(17) 0.0265(3) Uani d . 1 . .
C C8 -0.57766(14) 0.01717(15) -0.3290(2) 0.0347(4) Uani d . 1 . .
C C9 -0.47314(14) 0.02432(16) -0.2445(2) 0.0372(4) Uani d . 1 . .
C C10 -0.77070(11) 0.09005(14) -0.39869(17) 0.0301(3) Uani d . 1 . .
H H1 -0.254(3) 0.0002(18) -0.158(4) 0.067(8) Uiso d . 1 . .
H H2 -0.139(2) 0.212(2) 0.210(3) 0.068(7) Uiso d . 1 . .
H H3 -0.347(2) 0.254(2) 0.135(3) 0.070(7) Uiso d . 1 . .
H H5 -0.5108(14) 0.263(2) -0.006(2) 0.047(6) Uiso d . 1 . .
H H6 -0.6944(15) 0.2366(18) -0.149(2) 0.039(5) Uiso d . 1 . .
H H8 -0.5940(17) -0.048(2) -0.418(3) 0.052(5) Uiso d . 1 . .
H H9 -0.4164(18) -0.036(2) -0.264(2) 0.048(5) Uiso d . 1 . .
H H11 -0.0941(19) -0.239(2) -0.025(3) 0.065(6) Uiso d . 1 . .
H H12 -0.1116(17) -0.1765(18) 0.126(3) 0.047(5) Uiso d . 1 . .
H H13 -0.016(2) -0.035(2) 0.316(3) 0.050(6) Uiso d . 1 . .
H H14 0.086(2) 0.021(2) 0.330(3) 0.060(7) Uiso d . 1 . .

loop_
_atom_site_aniso_label
_atom_site_aniso_U_11
_atom_site_aniso_U_22
_atom_site_aniso_U_33
_atom_site_aniso_U_12
_atom_site_aniso_U_13
_atom_site_aniso_U_23
Mn1 0.0172(2) 0.0347(2) 0.0279(2) -0.00251(9) 0.00068(13) -0.00317(10)
O1 0.0226(5) 0.0550(7) 0.0358(6) 0.0086(4) 0.0055(4) 0.0051(5)
O2 0.0278(6) 0.0822(9) 0.0354(6) 0.0050(6) -0.0040(5) -0.0161(6)
O3 0.0302(7) 0.0748(9) 0.0294(7) -0.0122(6) -0.0018(5) -0.0016(5)
O4 0.0892(11) 0.0500(8) 0.0604(9) -0.0349(8) 0.0443(9) -0.0225(7)
N1 0.0238(6) 0.0475(8) 0.0367(6) 0.0026(5) -0.0010(5) -0.0049(6)
N2 0.0225(6) 0.0352(6) 0.0286(6) 0.0042(4) 0.0020(4) -0.0011(5)
C1 0.0229(7) 0.0500(10) 0.0413(8) 0.0063(6) 0.0008(6) -0.0125(7)
C2 0.0345(9) 0.0640(12) 0.0547(11) 0.0065(8) -0.0093(8) -0.0253(9)
C3 0.0340(9) 0.0664(12) 0.0613(12) 0.0119(8) -0.0084(8) -0.0349(10)
C4 0.0208(6) 0.0311(7) 0.0258(6) 0.0010(5) 0.0021(5) 0.0016(5)
C5 0.0268(7) 0.0338(8) 0.0365(7) 0.0020(5) 0.0028(6) -0.0087(6)
C6 0.0240(6) 0.0356(8) 0.0404(8) 0.0066(5) 0.0062(6) -0.0035(6)
C7 0.0216(6) 0.0308(7) 0.0274(6) 0.0006(5) 0.0045(5) 0.0040(5)
C8 0.0274(8) 0.0400(8) 0.0355(9) 0.0045(6) -0.0007(7) -0.0098(6)
C9 0.0268(8) 0.0413(8) 0.0425(9) 0.0105(6) 0.0004(7) -0.0116(7)
C10 0.0233(6) 0.0388(8) 0.0285(7) 0.0005(5) 0.0037(5) 0.0072(6)

loop_
_atom_type_symbol
_atom_type_description
_atom_type_scat_dispersion_real
_atom_type_scat_dispersion_imag
_atom_type_scat_source
C C 0.0033 0.0016 'International Tables Vol C Tables 4.2.6.8 and 6.1.1.4'
H H 0.0000 0.0000 'International Tables Vol C Tables 4.2.6.8 and 6.1.1.4'
N N 0.0061 0.0033 'International Tables Vol C Tables 4.2.6.8 and 6.1.1.4'
O O 0.0106 0.0060 'International Tables Vol C Tables 4.2.6.8 and 6.1.1.4'
Mn Mn 0.3368 0.7283 'International Tables Vol C Tables 4.2.6.8 and 6.1.1.4'

loop_
_geom_angle_atom_site_label_1
_geom_angle_atom_site_label_2
_geom_angle_atom_site_label_3
_geom_angle_site_symmetry_1
_geom_angle_site_symmetry_3
_geom_angle
_geom_angle_publ_flag
O4 Mn1 O4 . 3 180.00(9) ?
O4 Mn1 O3 . . 87.18(6) ?
O4 Mn1 O3 3 . 92.82(6) ?
O4 Mn1 O3 . 3 92.82(6) ?
O4 Mn1 O3 3 3 87.18(6) ?
O3 Mn1 O3 . 3 180.00(8) ?
O4 Mn1 N1 . 3 92.12(9) ?
O4 Mn1 N1 3 3 87.88(9) ?
O3 Mn1 N1 . 3 93.41(6) ?
O3 Mn1 N1 3 3 86.59(6) ?
O4 Mn1 N1 . . 87.88(9) ?
O4 Mn1 N1 3 . 92.12(9) ?
O3 Mn1 N1 . . 86.59(6) ?
O3 Mn1 N1 3 . 93.41(6) ?
N1 Mn1 N1 3 . 180.00(9) ?
Mn1 O3 H13 . . 108.2(16) ?
Mn1 O3 H14 . . 125.7(18) ?
H13 O3 H14 . . 115(2) ?
Mn1 O4 H11 . . 137.2(15) ?
Mn1 O4 H12 . . 115.5(13) ?
H11 O4 H12 . . 107.2(18) ?
C1 N1 C2 . . 105.52(14) ?
C1 N1 Mn1 . . 122.68(12) ?
C2 N1 Mn1 . . 131.77(11) ?
C1 N2 C3 . . 105.95(14) ?
C1 N2 C4 . . 126.05(13) ?
C3 N2 C4 . . 128.00(13) ?
N1 C1 N2 . . 112.07(15) ?
N1 C1 H1 . . 123(2) ?
N2 C1 H1 . . 125(2) ?
C3 C2 N1 . . 109.84(16) ?
C3 C2 H2 . . 130.1(14) ?
N1 C2 H2 . . 119.9(14) ?
C2 C3 N2 . . 106.62(16) ?
C2 C3 H3 . . 131.2(15) ?
N2 C3 H3 . . 122.2(15) ?
C9 C4 C5 . . 119.91(14) ?
C9 C4 N2 . . 119.65(12) ?
C5 C4 N2 . . 120.44(13) ?
C4 C5 C6 . . 119.61(14) ?
C4 C5 H5 . . 120.7(10) ?
C6 C5 H5 . . 119.6(10) ?
C7 C6 C5 . . 120.87(13) ?
C7 C6 H6 . . 115.9(11) ?
C5 C6 H6 . . 123.2(11) ?
C6 C7 C8 . . 118.45(14) ?
C6 C7 C10 . . 122.20(13) ?
C8 C7 C10 . . 119.32(14) ?
C9 C8 C7 . . 121.45(15) ?
C9 C8 H8 . . 118.5(12) ?
C7 C8 H8 . . 120.1(12) ?
C8 C9 C4 . . 119.67(14) ?
C8 C9 H9 . . 121.2(13) ?
C4 C9 H9 . . 119.1(13) ?
O2 C10 O1 . . 124.98(13) ?
O2 C10 C7 . . 117.26(13) ?
O1 C10 C7 . . 117.73(14) ?

loop_
_geom_bond_atom_site_label_1
_geom_bond_atom_site_label_2
_geom_bond_site_symmetry_2
_geom_bond_distance
_geom_bond_publ_flag
Mn1 O4 . 2.149(2) ?
Mn1 O3 . 2.188(2) ?
Mn1 N1 . 2.238(2) ?
O1 C10 . 1.2623(19) ?
O2 C10 . 1.242(2) ?
O3 H13 . 0.85(2) ?
O3 H14 . 0.79(3) ?
O4 H11 . 0.90(2) ?
O4 H12 . 0.87(2) ?
N1 C1 . 1.308(2) ?
N1 C2 . 1.366(2) ?
N2 C1 . 1.352(2) ?
N2 C3 . 1.371(2) ?
N2 C4 . 1.422(2) ?
C1 H1 . 0.91(2) ?
C2 C3 . 1.351(3) ?
C2 H2 . 0.97(2) ?
C3 H3 . 0.93(3) ?
C4 C9 . 1.385(2) ?
C4 C5 . 1.387(2) ?
C5 C6 . 1.391(2) ?
C5 H5 . 1.00(2) ?
C6 C7 . 1.385(2) ?
C6 H6 . 0.970(19) ?
C7 C8 . 1.387(2) ?
C7 C10 . 1.511(2) ?
C8 C9 . 1.378(3) ?
C8 H8 . 1.02(2) ?
C9 H9 . 0.99(2) ?

loop_
_geom_hbond_atom_site_label_D
_geom_hbond_atom_site_label_H
_geom_hbond_atom_site_label_A
_geom_hbond_site_symmetry_A
_geom_hbond_distance_DH
_geom_hbond_distance_HA
_geom_hbond_distance_DA
_geom_hbond_angle_DHA
_geom_hbond_publ_flag
O3 H13 O1 3_455 0.85(2) 2.02(2) 2.837(3) 161(2) y
O3 H14 O2 1_656 0.79(3) 1.90(3) 2.688(3) 179(2) y
O4 H11 O1 2_444 0.90(2) 1.82(2) 2.702(3) 168(2) y
O4 H12 O1 3_455 0.87(2) 1.86(2) 2.694(3) 158.9(19) y
